data_7710732
loop_
_publ_author_name
'Bauer, Josh'
'Benz, Maximilian'
'Klap\"otke, Thomas M'
'Stierstorfer, J\"org'

_publ_section_title
;
 Chemistry of 2,5-diaminotetrazole.
;
_journal_name_full 'Dalton transactions (Cambridge, England : 2003)'
_journal_paper_doi 10.1039/d2dt01480g
_journal_year 2022
_chemical_formula_moiety 'C2 N8 O2, 2(C H6 N7)'
_chemical_formula_sum 'C4 H12 N22 O2'
_chemical_formula_weight 400.36
_chemical_name_common 'di(1,3,5-triaminotetrazolium) 5,5-bistetrazole-1N-dioxide'
_chemical_name_systematic 'di(1,3,5-triaminotetrazolium) 5,5-bistetrazole-1N-dioxide'
_space_group_IT_number 14
_space_group_name_Hall '-P 2yn'
_space_group_name_H-M_alt 'P 1 21/n 1'
_symmetry_cell_setting monoclinic
_symmetry_Int_Tables_number 14
_symmetry_space_group_name_Hall '-P 2yn'
_symmetry_space_group_name_H-M 'P 1 21/n 1'
_atom_sites_solution_hydrogens difmap
_atom_sites_solution_primary difmap
_audit_creation_date 2022-03-09
_audit_creation_method SHELXL-2018/3
_audit_update_record
;
2022-05-11 deposited with the CCDC.	2022-07-21 downloaded from the CCDC.
;
_cell_angle_alpha 90
_cell_angle_beta 106.757(10)
_cell_angle_gamma 90
_cell_formula_units_Z 2
_cell_length_a 10.5454(12)
_cell_length_b 5.1159(6)
_cell_length_c 14.5922(17)
_cell_measurement_reflns_used 561
_cell_measurement_temperature 101(2)
_cell_measurement_theta_max 23.2140
_cell_measurement_theta_min 2.0990
_cell_volume 753.81(16)
_computing_cell_refinement 'CrysAlisPro 1.171.40.84a (Rigaku OD, 2020)'
_computing_data_collection 'CrysAlisPro 1.171.40.84a (Rigaku OD, 2020)'
_computing_data_reduction 'CrysAlisPro 1.171.40.84a (Rigaku OD, 2020)'
_computing_molecular_graphics 'Diamond 2.1c, Crystal Impact GbR'
_computing_publication_material 'Microsoft Word 2016'
_computing_structure_refinement 'SHELXL-2018/3 (Sheldrick, 2018)'
_computing_structure_solution 'SHELXT 2018/2 (Sheldrick, 2018)'
_diffrn_ambient_temperature 101(2)
_diffrn_detector 'CCD plate'
_diffrn_detector_area_resol_mean 15.9809
_diffrn_detector_type Sapphire3
_diffrn_measured_fraction_theta_full 0.999
_diffrn_measured_fraction_theta_max 0.999
_diffrn_measurement_details
;
List of Runs (angles in degrees, time in seconds):

  # Type    Start    End  Width  t~exp~   \w     \q     \k     \f   Frames
#--------------------------------------------------------------------------
  1  \w    -96.00 -60.00   0.80   20.00    --  -23.68 178.00 120.00   45
  2  \w    -95.00 -63.00   0.80   20.00    --  -23.68-178.00 -60.00   40
  3  \w    -73.00  -1.00   0.80   20.00    --  -23.68 121.00  87.00   90
  4  \w    -31.00  -3.00   0.80   20.00    --   24.62 128.00  39.64   35
  5  \w     16.00  64.00   0.80   20.00    --   24.62 -99.00 -60.00   60
  6  \w    -44.00  39.20   0.80   20.00    --   24.62 -38.00 -60.00  104
  7  \w    -43.00  93.00   0.80   20.00    --   24.62   0.00 150.00  170
;
_diffrn_measurement_device 'four-circle diffractometer'
_diffrn_measurement_device_type 'Xcalibur, Sapphire3'
_diffrn_measurement_method '\w scans'
_diffrn_orient_matrix_UB_11 -0.0607923000
_diffrn_orient_matrix_UB_12 0.0444682000
_diffrn_orient_matrix_UB_13 -0.0313834000
_diffrn_orient_matrix_UB_21 0.0333414000
_diffrn_orient_matrix_UB_22 0.0387312000
_diffrn_orient_matrix_UB_23 -0.0336376000
_diffrn_orient_matrix_UB_31 -0.0112637000
_diffrn_orient_matrix_UB_32 -0.1254786000
_diffrn_orient_matrix_UB_33 -0.0214605000
_diffrn_radiation_monochromator graphite
_diffrn_radiation_probe x-ray
_diffrn_radiation_type MoK\a
_diffrn_radiation_wavelength 0.71073
_diffrn_reflns_av_R_equivalents 0.0876
_diffrn_reflns_av_sigmaI/netI 0.1905
_diffrn_reflns_av_unetI/netI 0.1064
_diffrn_reflns_Laue_measured_fraction_full 0.999
_diffrn_reflns_Laue_measured_fraction_max 0.999
_diffrn_reflns_limit_h_max 12
_diffrn_reflns_limit_h_min -13
_diffrn_reflns_limit_k_max 6
_diffrn_reflns_limit_k_min -6
_diffrn_reflns_limit_l_max 18
_diffrn_reflns_limit_l_min -18
_diffrn_reflns_number 5990
_diffrn_reflns_point_group_measured_fraction_full 0.999
_diffrn_reflns_point_group_measured_fraction_max 0.999
_diffrn_reflns_theta_full 25.242
_diffrn_reflns_theta_max 26.370
_diffrn_reflns_theta_min 2.809
_diffrn_source 'fine-focus sealed X-ray tube'
_exptl_absorpt_coefficient_mu 0.146
_exptl_absorpt_correction_T_max 1.00000
_exptl_absorpt_correction_T_min 0.64617
_exptl_absorpt_correction_type multi-scan
_exptl_absorpt_process_details
;
CrysAlisPro 1.171.40.84a (Rigaku Oxford Diffraction, 2020)
Empirical absorption correction using spherical harmonics,
implemented in SCALE3 ABSPACK scaling algorithm.
;
_exptl_crystal_colour colorless
_exptl_crystal_density_diffrn 1.764
_exptl_crystal_description plate
_exptl_crystal_F_000 412
_exptl_crystal_size_max 0.4
_exptl_crystal_size_mid 0.3
_exptl_crystal_size_min 0.02
_refine_diff_density_max 0.287
_refine_diff_density_min -0.275
_refine_diff_density_rms 0.070
_refine_ls_extinction_method none
_refine_ls_goodness_of_fit_ref 1.028
_refine_ls_hydrogen_treatment refall
_refine_ls_matrix_type full
_refine_ls_number_parameters 151
_refine_ls_number_reflns 1543
_refine_ls_number_restraints 0
_refine_ls_restrained_S_all 1.028
_refine_ls_R_factor_all 0.1184
_refine_ls_R_factor_gt 0.0603
_refine_ls_shift/su_max 0.000
_refine_ls_shift/su_mean 0.000
_refine_ls_structure_factor_coef Fsqd
_refine_ls_weighting_details 'w=1/[\s^2^(Fo^2^)+(0.0287P)^2^] where P=(Fo^2^+2Fc^2^)/3'
_refine_ls_weighting_scheme calc
_refine_ls_wR_factor_gt 0.0951
_refine_ls_wR_factor_ref 0.1181
_reflns_Friedel_coverage 0.000
_reflns_number_gt 914
_reflns_number_total 1543
_reflns_threshold_expression 'I > 2\s(I)'
_cod_data_source_file d2dt01480g2.cif
_cod_data_source_block rx029
_cod_original_sg_symbol_H-M 'P 21/n'
_cod_database_code 7710732
_shelx_space_group_comment
;
The symmetry employed for this shelxl refinement is uniquely defined
by the following loop, which should always be used as a source of
symmetry information in preference to the above space-group names.
They are only intended as comments.
;

loop_
_space_group_symop_operation_xyz
'x, y, z'
'-x+1/2, y+1/2, -z+1/2'
'-x, -y, -z'
'x-1/2, -y-1/2, z-1/2'

loop_
_atom_site_label
_atom_site_type_symbol
_atom_site_fract_x
_atom_site_fract_y
_atom_site_fract_z
_atom_site_U_iso_or_equiv
_atom_site_adp_type
_atom_site_occupancy
_atom_site_site_symmetry_order
_atom_site_calc_flag
_atom_site_refinement_flags_posn
_atom_site_refinement_flags_adp
_atom_site_refinement_flags_occupancy
_atom_site_disorder_assembly
_atom_site_disorder_group
O1 O 0.3843(2) 0.3928(4) 0.89312(16) 0.0269(6) Uani 1 1 d . . . . .
N1 N 0.3924(3) 0.5273(5) 0.6670(2) 0.0217(7) Uani 1 1 d . . . . .
N8 N 0.4800(3) 0.2253(5) 0.8977(2) 0.0240(7) Uani 1 1 d . . . . .
N3 N 0.3705(3) 0.2134(5) 0.5765(2) 0.0256(7) Uani 1 1 d . . . . .
N5 N 0.3679(3) 0.7149(5) 0.7287(2) 0.0244(7) Uani 1 1 d . . . . .
N10 N 0.6365(3) 0.0320(5) 0.8589(2) 0.0272(7) Uani 1 1 d . . . . .
N4 N 0.4937(3) 0.2976(5) 0.5831(2) 0.0254(7) Uani 1 1 d . . . . .
N2 N 0.3049(3) 0.3365(5) 0.6252(2) 0.0262(7) Uani 1 1 d . . . . .
N9 N 0.5492(3) 0.2267(5) 0.8333(2) 0.0282(7) Uani 1 1 d . . . . .
N7 N 0.6083(3) 0.6608(6) 0.6731(2) 0.0314(8) Uani 1 1 d . . . . .
N11 N 0.6243(3) -0.0914(5) 0.9364(2) 0.0274(7) Uani 1 1 d . . . . .
C1 C 0.5054(3) 0.5006(6) 0.6435(3) 0.0245(8) Uani 1 1 d . . . . .
N6 N 0.3134(4) 0.0164(7) 0.5154(3) 0.0514(11) Uani 1 1 d . . . . .
C2 C 0.5251(3) 0.0294(6) 0.9600(2) 0.0216(8) Uani 1 1 d . . . . .
H5A H 0.368(3) 0.613(6) 0.785(3) 0.038(11) Uiso 1 1 d . . . . .
H7A H 0.607(4) 0.773(6) 0.718(3) 0.040(12) Uiso 1 1 d . . . . .
H7B H 0.693(5) 0.605(7) 0.659(3) 0.082(15) Uiso 1 1 d . . . . .
H5B H 0.272(4) 0.780(6) 0.698(3) 0.048(11) Uiso 1 1 d . . . . .
H6A H 0.233(4) -0.065(8) 0.529(3) 0.082(16) Uiso 1 1 d . . . . .
H6B H 0.366(4) -0.061(6) 0.492(3) 0.041(13) Uiso 1 1 d . . . . .

loop_
_atom_site_aniso_label
_atom_site_aniso_U_11
_atom_site_aniso_U_22
_atom_site_aniso_U_33
_atom_site_aniso_U_23
_atom_site_aniso_U_13
_atom_site_aniso_U_12
O1 0.0206(14) 0.0319(12) 0.0295(15) 0.0050(11) 0.0093(12) 0.0084(10)
N1 0.0166(15) 0.0240(14) 0.0248(17) -0.0014(13) 0.0062(13) -0.0010(12)
N8 0.0198(16) 0.0301(15) 0.0230(17) 0.0019(13) 0.0079(14) 0.0026(12)
N3 0.0309(18) 0.0254(15) 0.0210(17) 0.0002(13) 0.0085(14) -0.0040(13)
N5 0.0218(18) 0.0275(15) 0.0239(19) -0.0035(14) 0.0067(15) 0.0017(13)
N10 0.0188(17) 0.0332(16) 0.0302(19) 0.0027(14) 0.0079(14) 0.0015(13)
N4 0.0204(17) 0.0262(14) 0.0288(18) -0.0001(14) 0.0059(14) -0.0043(13)
N2 0.0243(17) 0.0286(15) 0.0250(18) -0.0017(14) 0.0062(15) -0.0036(12)
N9 0.0257(17) 0.0359(16) 0.0238(17) 0.0023(14) 0.0082(14) 0.0027(13)
N7 0.0255(19) 0.0361(18) 0.034(2) -0.0122(16) 0.0102(16) -0.0072(15)
N11 0.0239(17) 0.0336(16) 0.0232(18) 0.0029(14) 0.0047(14) 0.0040(13)
C1 0.025(2) 0.0233(17) 0.025(2) 0.0042(17) 0.0076(17) 0.0015(15)
N6 0.055(3) 0.047(2) 0.065(3) -0.036(2) 0.038(2) -0.031(2)
C2 0.0180(19) 0.0280(17) 0.0165(19) 0.0019(16) 0.0012(15) 0.0016(14)

loop_
_atom_type_symbol
_atom_type_description
_atom_type_scat_dispersion_real
_atom_type_scat_dispersion_imag
_atom_type_scat_source
C C 0.0033 0.0016 'International Tables Vol C Tables 4.2.6.8 and 6.1.1.4'
H H 0.0000 0.0000 'International Tables Vol C Tables 4.2.6.8 and 6.1.1.4'
N N 0.0061 0.0033 'International Tables Vol C Tables 4.2.6.8 and 6.1.1.4'
O O 0.0106 0.0060 'International Tables Vol C Tables 4.2.6.8 and 6.1.1.4'

loop_
_geom_angle_atom_site_label_1
_geom_angle_atom_site_label_2
_geom_angle_atom_site_label_3
_geom_angle
_geom_angle_site_symmetry_1
_geom_angle_site_symmetry_3
_geom_angle_publ_flag
C1 N1 N2 110.5(3) . . ?
C1 N1 N5 125.6(3) . . ?
N2 N1 N5 123.8(3) . . ?
O1 N8 C2 129.7(3) . . ?
O1 N8 N9 121.7(3) . . ?
C2 N8 N9 108.6(3) . . ?
N2 N3 N4 117.7(3) . . ?
N2 N3 N6 121.0(3) . . ?
N4 N3 N6 121.2(3) . . ?
N11 N10 N9 111.3(3) . . ?
C1 N4 N3 101.5(3) . . ?
N3 N2 N1 101.3(3) . . ?
N10 N9 N8 105.6(3) . . ?
N10 N11 C2 105.8(2) . . ?
N7 C1 N1 123.9(3) . . ?
N7 C1 N4 127.0(3) . . ?
N1 C1 N4 109.0(3) . . ?
N11 C2 N8 108.7(3) . . ?
N11 C2 C2 127.2(4) . 3_657 ?
N8 C2 C2 124.1(4) . 3_657 ?

loop_
_geom_bond_atom_site_label_1
_geom_bond_atom_site_label_2
_geom_bond_distance
_geom_bond_site_symmetry_2
_geom_bond_publ_flag
O1 N8 1.311(3) . ?
N1 C1 1.339(4) . ?
N1 N2 1.360(3) . ?
N1 N5 1.390(4) . ?
N8 C2 1.344(4) . ?
N8 N9 1.347(4) . ?
N3 N2 1.290(3) . ?
N3 N4 1.345(4) . ?
N3 N6 1.365(4) . ?
N10 N11 1.334(4) . ?
N10 N9 1.334(3) . ?
N4 C1 1.344(4) . ?
N7 C1 1.329(4) . ?
N11 C2 1.343(4) . ?
C2 C2 1.446(6) 3_657 ?

loop_
_geom_contact_atom_site_label_1
_geom_contact_atom_site_label_2
_geom_contact_distance
_geom_contact_site_symmetry_1
_geom_contact_site_symmetry_2
_geom_contact_publ_flag
? ? ? ? ? ?

loop_
_geom_hbond_atom_site_label_D
_geom_hbond_atom_site_label_H
_geom_hbond_atom_site_label_A
_geom_hbond_distance_DH
_geom_hbond_distance_HA
_geom_hbond_distance_DA
_geom_hbond_angle_DHA
_geom_hbond_site_symmetry_A
N5 H5A O1 0.97(4) 1.90(4) 2.874(4) 173(3) .

loop_
_geom_torsion_atom_site_label_1
_geom_torsion_atom_site_label_2
_geom_torsion_atom_site_label_3
_geom_torsion_atom_site_label_4
_geom_torsion
_geom_torsion_site_symmetry_1
_geom_torsion_site_symmetry_2
_geom_torsion_site_symmetry_3
_geom_torsion_site_symmetry_4
_geom_torsion_publ_flag
? ? ? ? ? ? ? ? ? ?
